data_7221173
loop_
_publ_author_name
'Schroeder, F.A.'
'Schuckmann, W.'

_publ_section_title
;
 Beitrage zur Chemie von Molybdaen und Wolfram, XX. Verfeinerung der
 Kristallstruktur der roten Molybdaenbronze - K0.33 Mo O3
;
_journal_name_full
;
Zeitschrift fuer Naturforschung, Teil B. Anorganische Chemie, Organische 
Chemie (2,1947-32,1977)
;
_journal_page_first 365
_journal_page_last 368
_journal_volume 32
_journal_year 1977
_chemical_formula_sum 'K0.33 Mo O3'
_space_group_IT_number 12
_symmetry_space_group_name_Hall '-C 2y'
_symmetry_space_group_name_H-M 'C 1 2/m 1'
_cell_angle_alpha 90
_cell_angle_beta 92.62
_cell_angle_gamma 90
_cell_formula_units_Z 12
_cell_length_a 14.299
_cell_length_b 7.737
_cell_length_c 6.394
_cell_volume 706.637
_citation_journal_id_ASTM ZENBAX
_cod_data_source_file Schroeder_ZENBAX_1977_1448.cif
_cod_data_source_block K0.33Mo1O3
_cod_original_cell_volume 706.6375
_cod_original_formula_sum 'K0.33 Mo1 O3'
_cod_database_code 7221173

loop_
_symmetry_equiv_pos_as_xyz
x,y,z
-x,y,-z
-x,-y,-z
x,-y,z
x+1/2,y+1/2,z
-x+1/2,y+1/2,-z
-x+1/2,-y+1/2,-z
x+1/2,-y+1/2,z

loop_
_atom_site_label
_atom_site_type_symbol
_atom_site_fract_x
_atom_site_fract_y
_atom_site_fract_z
_atom_site_occupancy
_atom_site_U_iso_or_equiv
O1 O 0 0.2585 0 1 0.0
O3 O 0.1527 0 0.9033 1 0.0
O5 O 0.0385 0 0.3103 1 0.0
Mo1 Mo 0.123 0 0.6406 1 0.0
O7 O 0.0835 0.2378 0.5911 1 0.0
O4 O 0.5401 0 0.2951 1 0.0
Mo2 Mo 0.0601 0.2604 0.269 1 0.0
O6 O 0.1726 0.2588 0.2037 1 0.0
K1 K 0.317 0 0.1649 1 0.0
O2 O 0.2261 0 0.5176 1 0.0
